data_1536674
loop_
_publ_author_name
'Wu, Y.'
'Naether, C.'
'Bensch, W.'

_publ_section_title
;
 Synthesis, crystal structure and properties of K2 Ta2 S10: A novel
 ternary tantalum polysulfide with Ta S8 polyhedra forming infinite
 anionic chains
;
_journal_name_full 'Journal of Solid State Chemistry'
_journal_page_first 1569
_journal_page_last 1574
_journal_volume 178
_journal_year 2005
_chemical_formula_sum 'K2 S10 Ta2'
_chemical_name_systematic 'K2 Ta2 S10'
_space_group_IT_number 14
_symmetry_space_group_name_Hall '-P 2yn'
_symmetry_space_group_name_H-M 'P 1 21/n 1'
_cell_angle_alpha 90
_cell_angle_beta 117.629
_cell_angle_gamma 90
_cell_formula_units_Z 4
_cell_length_a 14.9989
_cell_length_b 6.4183
_cell_length_c 15.1365
_cell_volume 1290.992
_citation_journal_id_ASTM JSSCBI
_cod_data_source_file Wu_JSSCBI_2005_1825.cif
_cod_data_source_block K2S10Ta2
_cod_original_sg_symbol_Hall '-P 2ybc (x-z,y,z)'
_cod_database_code 1536674

loop_
_symmetry_equiv_pos_as_xyz
x,y,z
-x+1/2,y+1/2,-z+1/2
-x,-y,-z
x-1/2,-y-1/2,z-1/2

loop_
_atom_site_label
_atom_site_type_symbol
_atom_site_fract_x
_atom_site_fract_y
_atom_site_fract_z
_atom_site_occupancy
_atom_site_U_iso_or_equiv
S10 S-1 0.09972 0.30121 -0.19032 1 0.0
S3 S-1 0.33394 0.66729 -0.12058 1 0.0
S4 S-1 0.37813 0.28825 -0.23443 1 0.0
S6 S-1 0.24538 0.17795 -0.12488 1 0.0
K2 K+1 0.085 -0.14082 -0.06799 1 0.0
S8 S-1 0.05136 0.60984 -0.39368 1 0.0
S7 S-1 0.31034 0.74047 0.10202 1 0.0
S9 S-1 0.10822 0.41461 0.05296 1 0.0
Ta2 Ta+5 0.20743 0.45061 -0.256325 1 0.0
S5 S-1 0.12316 0.35339 0.25247 1 0.0
S1 S-1 0.23948 0.24271 0.12512 1 0.0
S2 S-1 0.12011 0.86485 0.16368 1 0.0
K1 K+1 0.43601 0.35375 0.0857 1 0.0
Ta1 Ta+5 0.243624 0.58027 0.208095 1 0.0
